data_4038041
loop_
_publ_author_name
'Funt, Liya D.'
'Krivolapova, Yulia V.'
'Khoroshilova, Olesya V.'
'Novikov, Mikhail Sergeevich'
'Khlebnikov, Alexander F.'

_publ_section_title
;
 2H-Azirine-2-carbonyl Azides: Preparation and Use as N-Heterocyclic
 Building Blocks.
;
_journal_name_full 'The Journal of organic chemistry'
_journal_paper_doi 10.1021/acs.joc.9b03367
_journal_year 2020
_chemical_formula_moiety 'C15 H11 F3 N2 O4 S'
_chemical_formula_sum 'C15 H11 F3 N2 O4 S'
_chemical_formula_weight 372.32
_space_group_crystal_system triclinic
_space_group_IT_number 2
_space_group_name_Hall '-P 1'
_space_group_name_H-M_alt 'P -1'
_atom_sites_solution_hydrogens geom
_atom_sites_solution_primary dual
_audit_creation_date 2019-09-27
_audit_creation_method
;
Olex2 1.2
(compiled 2018.05.29 svn.r3508 for OlexSys, GUI svn.r5506)
;
_cell_angle_alpha 108.010(4)
_cell_angle_beta 94.612(3)
_cell_angle_gamma 103.904(3)
_cell_formula_units_Z 4
_cell_length_a 7.4324(3)
_cell_length_b 14.3291(5)
_cell_length_c 15.9268(7)
_cell_measurement_reflns_used 5956
_cell_measurement_temperature 100(3)
_cell_measurement_theta_max 69.8800
_cell_measurement_theta_min 2.9460
_cell_volume 1543.68(12)
_computing_cell_refinement 'CrysAlisPro 1.171.40.50a (Rigaku OD, 2019)'
_computing_data_collection 'CrysAlisPro 1.171.40.50a (Rigaku OD, 2019)'
_computing_data_reduction 'CrysAlisPro 1.171.40.50a (Rigaku OD, 2019)'
_computing_molecular_graphics 'Olex2 (Dolomanov et al., 2009)'
_computing_publication_material 'Olex2 (Dolomanov et al., 2009)'
_computing_structure_refinement 'ShelXL (Sheldrick, 2015)'
_computing_structure_solution 'ShelXT (Sheldrick, 2015)'
_diffrn_ambient_environment N~2~
_diffrn_ambient_temperature 100(3)
_diffrn_detector 'CCD plate'
_diffrn_detector_area_resol_mean 10.0000
_diffrn_detector_type HyPix3000
_diffrn_measured_fraction_theta_full 0.997
_diffrn_measured_fraction_theta_max 0.990
_diffrn_measurement_details
;
List of Runs (angles in degrees, time in seconds):

  # Type    Start    End  Width  t~exp~   \w     \q     \k     \f   Frames
--------------------------------------------------------------------------
  1  \w    -80.00 -12.00   0.50    0.20    --  -38.70 141.00-170.00  136
  2  \w    -89.00 -43.00   0.50    0.20    --  -38.70 129.00  17.00   92
  3  \w     53.00  85.00   0.50    0.20    --   38.70-141.00 131.00   64
  4  \w     12.00  61.00   0.50    0.20    --   38.70-129.00 -56.00   98
  5  \w     81.00 106.00   0.50    0.67    --  100.00-141.00 131.00   50
  6  \w     66.00  92.00   0.50    0.67    --  100.00-129.00 -56.00   52
  7  \w     85.00 112.00   0.50    0.67    --  100.00 141.00-170.00   54
  8  \w    114.00 139.00   0.50    0.67    --  100.00 129.00  17.00   50
  9  \w    -41.00 -15.00   0.50    0.20    --  -38.70 -65.00-180.00   52
 10  \w    -52.00 -26.00   0.50    0.20    --  -38.70  43.00 -90.00   52
 11  \w    -56.00  15.00   0.50    0.20    --  -38.70  65.00 120.00  142
 12  \w     -1.00  24.00   0.50    0.20    --  -38.70  65.00-150.00   50
 13  \w    -84.00 -28.00   0.50    0.20    --  -38.70 -65.00 -60.00  112
 14  \w    -19.00   6.00   0.50    0.20    --  -38.70  43.00 -90.00   50
 15  \w    -63.00  15.00   0.50    0.20    --  -38.70 104.00 120.00  156
 16  \w    -39.00 -13.00   0.50    0.20    --  -38.70  21.00 150.00   52
 17  \w     -8.00  21.00   0.50    0.20    --  -38.70  21.00 150.00   58
 18  \w    -58.00  -7.00   0.50    0.20    --  -38.70  65.00-150.00  102
 19  \w   -104.00 -51.00   0.50    0.20    --  -38.70 -65.00-180.00  106
 20  \w     23.00  99.00   0.50    0.20    --   38.70  21.00-180.00  152
 21  \w     14.00  61.00   0.50    0.20    --   38.70 -65.00 -90.00   94
 22  \w     19.00  58.00   0.50    0.20    --   38.70  21.00  90.00   78
 23  \w    -24.00  58.00   0.50    0.20    --   38.70 -54.00 -60.00  164
 24  \w     62.00 107.00   0.50    0.20    --   38.70  21.00  90.00   90
 25  \w     22.00  83.00   0.50    0.20    --   38.70  43.00  60.00  122
 26  \w     82.00 110.00   0.50    0.67    --  100.00  93.00-120.00   56
 27  \w     78.00 120.00   0.50    0.67    --  100.00  69.00 -60.00   84
 28  \w     92.00 127.00   0.50    0.67    --  100.00 111.00   0.00   70
 29  \w     58.00  84.00   0.50    0.67    --  100.00 -93.00 150.00   52
 30  \w     41.00  67.00   0.50    0.67    --  100.00-133.00-180.00   52
 31  \w     86.00 142.00   0.50    0.67    --  100.00  61.00  60.00  112
 32  \w    121.00 148.00   0.50    0.67    --  100.00  37.00-180.00   54
 33  \w     98.00 123.00   0.50    0.67    --  100.00-133.00-180.00   50
 34  \w    103.00 135.00   0.50    0.67    --  100.00  30.00 120.00   64
 35  \w     42.00  77.00   0.50    0.67    --  100.00 -45.00   0.00   70
 36  \w     37.00  79.00   0.50    0.67    --  100.00 -61.00-180.00   84
 37  \w     46.00  72.00   0.50    0.67    --  100.00-133.00  60.00   52
 38  \w     83.00 123.00   0.50    0.67    --  100.00-133.00  60.00   80
 39  \w    105.00 131.00   0.50    0.67    --  100.00 111.00  60.00   52
 40  \w     44.00 108.00   0.50    0.67    --  100.00 -53.00  60.00  128
 41  \w    121.00 150.00   0.50    0.67    --  100.00  77.00  30.00   58
 42  \w     77.00 103.00   0.50    0.67    --  100.00  77.00  30.00   52
 43  \w     87.00 119.00   0.50    0.67    --  100.00  37.00-180.00   64
 44  \w     51.00 119.00   0.50    0.67    --  100.00 -69.00 -60.00  136
 45  \w     75.00 107.00   0.50    0.67    --  100.00-111.00  60.00   64
 46  \w     81.00 113.00   0.50    0.67    --  100.00-133.00-120.00   64
 47  \w     70.00 122.00   0.50    0.67    --  100.00 133.00 -30.00  104
 48  \w     40.00  66.00   0.50    0.67    --  100.00-111.00  60.00   52
 49  \w     73.00 156.00   0.50    0.67    --  100.00  77.00 -30.00  166
 50  \w     35.00  60.00   0.50    0.67    --  100.00 -86.00-180.00   50
 51  \w     98.00 129.00   0.50    0.67    --  100.00 -86.00-180.00   62
 52  \w     96.00 157.00   0.50    0.67    --  100.00  45.00-120.00  122
 53  \w     37.00 117.00   0.50    0.67    --  100.00 -61.00  60.00  160
 54  \w    131.00 156.00   0.50    0.67    --  100.00 133.00-180.00   50
 55  \w     69.00 108.00   0.50    0.67    --  100.00 133.00-180.00   78
 56  \w     71.00 153.00   0.50    0.67    --  100.00 133.00 -90.00  164
 57  \w     35.00 106.00   0.50    0.67    --  100.00 -93.00  90.00  142
 58  \w     80.00 121.00   0.50    0.67    --  100.00  15.00 -30.00   82
 59  \w    124.00 156.00   0.50    0.67    --  100.00  93.00-120.00   64
 60  \w     75.00 101.00   0.50    0.67    --  100.00 -81.00 -42.26   52
 61  \w     85.00 154.00   0.50    0.67    --  100.00  37.00 120.00  138
 62  \w     92.00 117.00   0.50    0.67    --  100.00  93.00 150.00   50
 63  \w     30.00  98.00   0.50    0.67    --  100.00 -93.00 -60.00  136
 64  \w     40.00 113.00   0.50    0.67    --  100.00 -53.00 -90.00  146
 65  \w     36.00 101.00   0.50    0.67    --  100.00 -53.00-180.00  130
 66  \w     87.00 134.00   0.50    0.67    --  100.00  53.00   0.00   94
 67  \w     86.00 111.00   0.50    0.67    --  100.00-111.00-120.00   50
 68  \w     36.00  75.00   0.50    0.67    --  100.00-111.00 -30.00   78
 69  \w     67.00  92.00   0.50    0.67    --  100.00-111.00 120.00   50
 70  \w     34.00 108.00   0.50    0.67    --  100.00 -93.00-150.00  148
 71  \w    125.00 152.00   0.50    0.67    --  100.00  30.00 150.00   54
 72  \w     89.00 115.00   0.50    0.67    --  100.00  30.00 150.00   52
 73  \w     18.00  44.00   0.50    0.20    --   38.70  77.00 -90.00   52
 74  \w    -51.00 -25.00   0.50    0.20    --    0.00 130.00-157.41   52
 75  \w    -33.00  -8.00   0.50    0.20    --   16.00 122.00  -3.35   50
 76  \w     -9.00  16.00   0.50    0.20    --   28.00 102.00 -56.17   50
 77  \w     -9.00  16.00   0.50    0.20    --   28.00 102.00 -87.97   50
 78  \w     -9.00  16.00   0.50    0.20    --   28.00 102.00  89.00   50
 79  \w     -1.00  24.00   0.50    0.20    --   32.00  94.00  17.20   50
 80  \w     -1.00  24.00   0.50    0.20    --   32.00  93.00 134.72   50
 81  \w      5.00  30.00   0.50    0.20    --   36.00  89.00  57.89   50
 82  \w      4.00  29.00   0.50    0.20    --   36.00  90.00-152.84   50
 83  \w      4.00  29.00   0.50    0.20    --   36.00  90.00-173.10   50
 84  \w      9.00  34.00   0.50    0.20    --   38.70  85.00 -73.27   50
 85  \w     11.00  36.00   0.50    0.20    --   40.00  84.00 -17.70   50
 86  \w     11.00  32.00   0.50    0.20    --   40.00  83.00-166.60   42
;
_diffrn_measurement_device 'four-circle diffractometer'
_diffrn_measurement_device_type 'SuperNova, Single source at offset/far, HyPix3000'
_diffrn_measurement_method '\w scans'
_diffrn_orient_matrix_type 'CrysAlisPro convention (1999,Acta A55,543-557)'
_diffrn_orient_matrix_UB_11 -0.0036784000
_diffrn_orient_matrix_UB_12 0.0021090000
_diffrn_orient_matrix_UB_13 0.0971352000
_diffrn_orient_matrix_UB_21 -0.1411336000
_diffrn_orient_matrix_UB_22 -0.1072163000
_diffrn_orient_matrix_UB_23 -0.0344578000
_diffrn_orient_matrix_UB_31 0.1642631000
_diffrn_orient_matrix_UB_32 -0.0486396000
_diffrn_orient_matrix_UB_33 -0.0046319000
_diffrn_radiation_monochromator mirror
_diffrn_radiation_probe x-ray
_diffrn_radiation_type CuK\a
_diffrn_radiation_wavelength 1.54184
_diffrn_reflns_av_R_equivalents 0.0446
_diffrn_reflns_av_unetI/netI 0.0437
_diffrn_reflns_Laue_measured_fraction_full 0.997
_diffrn_reflns_Laue_measured_fraction_max 0.990
_diffrn_reflns_limit_h_max 9
_diffrn_reflns_limit_h_min -8
_diffrn_reflns_limit_k_max 17
_diffrn_reflns_limit_k_min -17
_diffrn_reflns_limit_l_max 19
_diffrn_reflns_limit_l_min -19
_diffrn_reflns_number 16833
_diffrn_reflns_point_group_measured_fraction_full 0.997
_diffrn_reflns_point_group_measured_fraction_max 0.990
_diffrn_reflns_theta_full 67.684
_diffrn_reflns_theta_max 70.501
_diffrn_reflns_theta_min 2.959
_diffrn_source 'micro-focus sealed X-ray tube'
_diffrn_source_type 'SuperNova (Cu) X-ray Source'
_exptl_absorpt_coefficient_mu 2.431
_exptl_absorpt_correction_T_max 1.00000
_exptl_absorpt_correction_T_min 0.58944
_exptl_absorpt_correction_type multi-scan
_exptl_absorpt_process_details
;
CrysAlisPro 1.171.40.50a (Rigaku Oxford Diffraction, 2019)
Empirical absorption correction using spherical harmonics,
 implemented in SCALE3 ABSPACK scaling algorithm.
;
_exptl_crystal_colour colourless
_exptl_crystal_colour_primary colourless
_exptl_crystal_density_diffrn 1.602
_exptl_crystal_description prism
_exptl_crystal_F_000 760
_exptl_crystal_size_max 0.22
_exptl_crystal_size_mid 0.18
_exptl_crystal_size_min 0.17
_refine_diff_density_max 0.635
_refine_diff_density_min -0.457
_refine_diff_density_rms 0.069
_refine_ls_extinction_method none
_refine_ls_goodness_of_fit_ref 1.029
_refine_ls_hydrogen_treatment constr
_refine_ls_matrix_type full
_refine_ls_number_parameters 455
_refine_ls_number_reflns 5838
_refine_ls_number_restraints 0
_refine_ls_restrained_S_all 1.029
_refine_ls_R_factor_all 0.0552
_refine_ls_R_factor_gt 0.0478
_refine_ls_shift/su_max 0.000
_refine_ls_shift/su_mean 0.000
_refine_ls_structure_factor_coef Fsqd
_refine_ls_weighting_details 'w=1/[\s^2^(Fo^2^)+(0.0852P)^2^+0.6020P] where P=(Fo^2^+2Fc^2^)/3'
_refine_ls_weighting_scheme calc
_refine_ls_wR_factor_gt 0.1318
_refine_ls_wR_factor_ref 0.1385
_reflns_Friedel_coverage 0.000
_reflns_number_gt 4969
_reflns_number_total 5838
_reflns_threshold_expression 'I > 2\s(I)'
_cod_data_source_file jo9b03367_si_005.cif
_cod_data_source_block 10681-13821_lia680
_cod_original_cell_volume 1543.68(11)
_cod_database_code 4038041
_shelx_shelxl_version_number 2014/7
_chemical_oxdiff_formula 'C15 F3 N2 O4 S'
_shelx_space_group_comment
;
The symmetry employed for this shelxl refinement is uniquely defined
by the following loop, which should always be used as a source of
symmetry information in preference to the above space-group names.
They are only intended as comments.
;
_shelx_estimated_absorpt_t_max 0.683
_shelx_estimated_absorpt_t_min 0.617
_reflns_odcompleteness_completeness 95.24
_reflns_odcompleteness_iscentric 1
_reflns_odcompleteness_theta 72.42
_olex2_refinement_description
;
1. Fixed Uiso
 At 1.2 times of:
  All C(H) groups, All N(H) groups
 At 1.5 times of:
  All C(H,H,H) groups
2.a Aromatic/amide H refined with riding coordinates:
 N1(H1), N1A(H1A), C9(H9), C12(H12), C12A(H12A), C10A(H10A), C9A(H9A),
 C10(H10), C11A(H11A), C11(H11)
2.b Idealised Me refined as rotating group:
 C5A(H5AA,H5AB,H5AC), C5(H5A,H5B,H5C), C1(H1B,H1C,H1D), C1A(H1AA,H1AB,H1AC)
;
_olex2_submission_special_instructions 'No special instructions were received'
_oxdiff_exptl_absorpt_empirical_details
;
Empirical correction (ABSPACK) includes:
- Absorption correction using spherical harmonics
- Frame scaling
;
_oxdiff_exptl_absorpt_empirical_full_max 2.531
_oxdiff_exptl_absorpt_empirical_full_min 0.580

loop_
_space_group_symop_operation_xyz
'x, y, z'
'-x, -y, -z'

loop_
_atom_site_label
_atom_site_type_symbol
_atom_site_fract_x
_atom_site_fract_y
_atom_site_fract_z
_atom_site_U_iso_or_equiv
_atom_site_adp_type
_atom_site_occupancy
_atom_site_site_symmetry_order
_atom_site_calc_flag
_atom_site_refinement_flags_posn
_atom_site_refinement_flags_adp
_atom_site_refinement_flags_occupancy
_atom_site_disorder_assembly
_atom_site_disorder_group
S1A S 0.50674(7) 0.63309(4) 0.81655(3) 0.02850(15) Uani 1 1 d . . . . .
S1 S 0.34529(8) 0.94146(4) 0.14105(4) 0.03120(16) Uani 1 1 d . . . . .
F3A F 0.6525(2) 0.77242(11) 0.96855(10) 0.0472(4) Uani 1 1 d . . . . .
F1A F 0.4491(2) 0.64392(13) 0.97882(10) 0.0494(4) Uani 1 1 d . . . . .
F2A F 0.7235(2) 0.63208(13) 0.95461(10) 0.0490(4) Uani 1 1 d . . . . .
O1 O 0.2949(2) 0.58780(11) 0.45498(11) 0.0331(4) Uani 1 1 d . . . . .
O2 O 0.2533(2) 0.83009(12) 0.14104(11) 0.0351(4) Uani 1 1 d . . . . .
F3 F 0.2696(3) 1.00105(13) 0.00957(11) 0.0540(4) Uani 1 1 d . . . . .
O2A O 0.4415(2) 0.51552(12) 0.80367(10) 0.0322(4) Uani 1 1 d . . . . .
F1 F 0.0392(2) 0.88789(15) 0.02474(12) 0.0555(4) Uani 1 1 d . . . . .
O3A O 0.3527(2) 0.67266(12) 0.80698(11) 0.0359(4) Uani 1 1 d . . . . .
O1A O -0.1853(2) 0.09481(11) 0.47580(11) 0.0326(4) Uani 1 1 d . . . . .
O4A O 0.6655(2) 0.65625(13) 0.77636(12) 0.0371(4) Uani 1 1 d . . . . .
F2 F 0.2712(3) 0.84417(14) -0.03150(10) 0.0587(5) Uani 1 1 d . . . . .
N1 N 0.5635(2) 0.89969(13) 0.43125(12) 0.0252(4) Uani 1 1 d . . . . .
H1 H 0.6250 0.9641 0.4426 0.030 Uiso 1 1 calc R . . . .
O4 O 0.5388(3) 0.95802(17) 0.13726(13) 0.0498(5) Uani 1 1 d . . . . .
N2 N 0.4130(3) 0.87069(13) 0.28398(12) 0.0272(4) Uani 1 1 d . . . . .
N2A N 0.3019(3) 0.47545(13) 0.65756(12) 0.0272(4) Uani 1 1 d . . . . .
O3 O 0.2758(3) 1.01398(14) 0.20082(12) 0.0493(5) Uani 1 1 d . . . . .
N1A N 0.1447(2) 0.42150(13) 0.50694(12) 0.0260(4) Uani 1 1 d . . . . .
H1A H 0.1863 0.4806 0.4991 0.031 Uiso 1 1 calc R . . . .
C3 C 0.4538(3) 0.74723(15) 0.44740(14) 0.0245(4) Uani 1 1 d . . . . .
C8A C 0.1326(3) 0.26886(16) 0.64832(14) 0.0257(4) Uani 1 1 d . . . . .
C7 C 0.4465(3) 0.83744(16) 0.35286(14) 0.0254(4) Uani 1 1 d . . . . .
C8 C 0.2530(3) 0.66540(16) 0.27927(15) 0.0258(4) Uani 1 1 d . . . . .
C7A C 0.1857(3) 0.40261(15) 0.58391(14) 0.0250(4) Uani 1 1 d . . . . .
C4A C 0.0301(3) 0.33555(15) 0.44412(14) 0.0252(4) Uani 1 1 d . . . . .
C3A C -0.0076(3) 0.25741(15) 0.48157(14) 0.0249(4) Uani 1 1 d . . . . .
C9 C 0.1732(3) 0.56089(16) 0.26737(15) 0.0285(5) Uani 1 1 d . . . . .
H9 H 0.2011 0.5355 0.3139 0.034 Uiso 1 1 calc R . . . .
C6 C 0.3738(3) 0.74052(15) 0.35842(14) 0.0248(4) Uani 1 1 d . . . . .
C2 C 0.4151(3) 0.67061(15) 0.49114(14) 0.0251(4) Uani 1 1 d . . . . .
C13A C 0.2543(3) 0.34343(16) 0.72666(15) 0.0267(4) Uani 1 1 d . . . . .
C4 C 0.5707(3) 0.84770(15) 0.48858(14) 0.0246(4) Uani 1 1 d . . . . .
C13 C 0.2127(3) 0.69841(16) 0.20574(15) 0.0265(4) Uani 1 1 d . . . . .
C2A C -0.1327(3) 0.15463(15) 0.43521(15) 0.0260(4) Uani 1 1 d . . . . .
C14 C 0.2994(3) 0.80209(16) 0.21571(15) 0.0277(4) Uani 1 1 d . . . . .
C14A C 0.3273(3) 0.44380(16) 0.72375(14) 0.0265(4) Uani 1 1 d . . . . .
C12 C 0.0909(3) 0.62997(17) 0.12664(15) 0.0296(5) Uani 1 1 d . . . . .
H12 H 0.0635 0.6531 0.0785 0.036 Uiso 1 1 calc R . . . .
C6A C 0.0949(3) 0.30154(15) 0.57348(14) 0.0247(4) Uani 1 1 d . . . . .
C12A C 0.3021(3) 0.31760(17) 0.80270(15) 0.0300(5) Uani 1 1 d . . . . .
H12A H 0.3839 0.3678 0.8541 0.036 Uiso 1 1 calc R . . . .
C10A C 0.1085(3) 0.14586(17) 0.72648(16) 0.0315(5) Uani 1 1 d . . . . .
H10A H 0.0576 0.0786 0.7270 0.038 Uiso 1 1 calc R . . . .
C9A C 0.0618(3) 0.16928(16) 0.65154(15) 0.0280(4) Uani 1 1 d . . . . .
H9A H -0.0197 0.1175 0.6009 0.034 Uiso 1 1 calc R . . . .
C10 C 0.0560(3) 0.49588(17) 0.18951(16) 0.0315(5) Uani 1 1 d . . . . .
H10 H 0.0037 0.4263 0.1833 0.038 Uiso 1 1 calc R . . . .
C11A C 0.2301(3) 0.21982(18) 0.80192(16) 0.0319(5) Uani 1 1 d . . . . .
H11A H 0.2627 0.2021 0.8527 0.038 Uiso 1 1 calc R . . . .
C11 C 0.0122(3) 0.53013(17) 0.11909(15) 0.0306(5) Uani 1 1 d . . . . .
H11 H -0.0717 0.4844 0.0664 0.037 Uiso 1 1 calc R . . . .
C5A C -0.0289(3) 0.34177(16) 0.35434(15) 0.0295(5) Uani 1 1 d . . . . .
H5AA H 0.0160 0.4126 0.3562 0.044 Uiso 1 1 calc GR . . . .
H5AB H -0.1664 0.3187 0.3390 0.044 Uiso 1 1 calc GR . . . .
H5AC H 0.0250 0.2981 0.3090 0.044 Uiso 1 1 calc GR . . . .
C5 C 0.6887(3) 0.90492(16) 0.57922(15) 0.0283(4) Uani 1 1 d . . . . .
H5A H 0.7563 0.9738 0.5818 0.043 Uiso 1 1 calc GR . . . .
H5B H 0.7794 0.8686 0.5901 0.043 Uiso 1 1 calc GR . . . .
H5C H 0.6077 0.9098 0.6251 0.043 Uiso 1 1 calc GR . . . .
C1 C 0.5206(3) 0.69100(17) 0.58280(15) 0.0314(5) Uani 1 1 d . . . . .
H1B H 0.4903 0.7477 0.6265 0.047 Uiso 1 1 calc GR . . . .
H1C H 0.6561 0.7089 0.5819 0.047 Uiso 1 1 calc GR . . . .
H1D H 0.4842 0.6296 0.5996 0.047 Uiso 1 1 calc GR . . . .
C1A C -0.1984(3) 0.11806(16) 0.33578(16) 0.0315(5) Uani 1 1 d . . . . .
H1AA H -0.2707 0.0459 0.3153 0.047 Uiso 1 1 calc GR . . . .
H1AB H -0.0893 0.1258 0.3052 0.047 Uiso 1 1 calc GR . . . .
H1AC H -0.2780 0.1586 0.3220 0.047 Uiso 1 1 calc GR . . . .
C15 C 0.2222(4) 0.91557(19) 0.02802(16) 0.0362(5) Uani 1 1 d . . . . .
C15A C 0.5891(3) 0.67111(18) 0.93759(16) 0.0336(5) Uani 1 1 d . . . . .

loop_
_atom_site_aniso_label
_atom_site_aniso_U_11
_atom_site_aniso_U_22
_atom_site_aniso_U_33
_atom_site_aniso_U_23
_atom_site_aniso_U_13
_atom_site_aniso_U_12
S1A 0.0309(3) 0.0206(3) 0.0275(3) 0.0051(2) -0.0033(2) 0.0021(2)
S1 0.0387(3) 0.0240(3) 0.0290(3) 0.0117(2) 0.0006(2) 0.0034(2)
F3A 0.0564(9) 0.0277(7) 0.0392(8) -0.0007(6) -0.0105(7) 0.0001(6)
F1A 0.0488(9) 0.0561(10) 0.0323(7) 0.0097(7) 0.0036(6) 0.0024(7)
F2A 0.0519(9) 0.0529(9) 0.0375(8) 0.0074(7) -0.0096(7) 0.0223(8)
O1 0.0399(9) 0.0193(7) 0.0345(8) 0.0106(6) -0.0015(7) -0.0015(6)
O2 0.0450(9) 0.0243(8) 0.0318(8) 0.0130(6) -0.0055(7) 0.0016(7)
F3 0.0716(11) 0.0482(10) 0.0485(9) 0.0318(8) 0.0016(8) 0.0106(8)
O2A 0.0397(9) 0.0216(7) 0.0282(8) 0.0068(6) -0.0062(7) 0.0015(6)
F1 0.0414(9) 0.0732(12) 0.0550(10) 0.0346(9) -0.0044(7) 0.0087(8)
O3A 0.0368(9) 0.0273(8) 0.0365(9) 0.0048(7) -0.0061(7) 0.0076(7)
O1A 0.0348(8) 0.0198(7) 0.0373(9) 0.0090(6) 0.0009(7) -0.0007(6)
O4A 0.0355(9) 0.0333(9) 0.0380(9) 0.0113(7) 0.0035(7) 0.0034(7)
F2 0.0870(13) 0.0591(11) 0.0311(8) 0.0083(7) 0.0009(8) 0.0346(10)
N1 0.0270(9) 0.0164(8) 0.0274(9) 0.0062(7) -0.0002(7) 0.0006(7)
O4 0.0376(10) 0.0640(13) 0.0441(10) 0.0272(9) -0.0006(8) -0.0014(9)
N2 0.0307(9) 0.0203(8) 0.0297(9) 0.0099(7) 0.0020(7) 0.0047(7)
N2A 0.0288(9) 0.0191(8) 0.0297(9) 0.0070(7) 0.0007(7) 0.0027(7)
O3 0.0798(14) 0.0348(10) 0.0373(10) 0.0117(8) 0.0059(9) 0.0253(9)
N1A 0.0283(9) 0.0165(8) 0.0291(9) 0.0069(7) 0.0013(7) 0.0009(7)
C3 0.0256(10) 0.0175(9) 0.0280(10) 0.0068(8) 0.0025(8) 0.0037(8)
C8A 0.0264(10) 0.0209(10) 0.0292(11) 0.0079(8) 0.0035(8) 0.0066(8)
C7 0.0249(10) 0.0197(9) 0.0280(10) 0.0055(8) 0.0009(8) 0.0042(8)
C8 0.0259(10) 0.0203(10) 0.0292(11) 0.0065(8) 0.0031(8) 0.0057(8)
C7A 0.0265(10) 0.0182(9) 0.0280(10) 0.0068(8) 0.0021(8) 0.0042(8)
C4A 0.0237(10) 0.0201(9) 0.0286(11) 0.0069(8) 0.0001(8) 0.0035(8)
C3A 0.0254(10) 0.0188(10) 0.0287(11) 0.0077(8) 0.0015(8) 0.0044(8)
C9 0.0327(11) 0.0199(10) 0.0309(11) 0.0083(8) 0.0038(9) 0.0044(8)
C6 0.0263(10) 0.0180(9) 0.0292(11) 0.0076(8) 0.0029(8) 0.0053(8)
C2 0.0253(10) 0.0197(9) 0.0297(11) 0.0082(8) 0.0037(8) 0.0059(8)
C13A 0.0281(10) 0.0213(10) 0.0299(11) 0.0087(8) 0.0029(8) 0.0060(8)
C4 0.0255(10) 0.0194(9) 0.0281(10) 0.0084(8) 0.0032(8) 0.0049(8)
C13 0.0274(10) 0.0196(10) 0.0307(11) 0.0071(8) 0.0034(8) 0.0059(8)
C2A 0.0240(10) 0.0190(9) 0.0338(11) 0.0091(8) 0.0008(8) 0.0051(8)
C14 0.0317(11) 0.0227(10) 0.0279(11) 0.0093(8) 0.0022(9) 0.0062(8)
C14A 0.0274(10) 0.0214(10) 0.0256(10) 0.0040(8) -0.0016(8) 0.0044(8)
C12 0.0328(11) 0.0247(10) 0.0278(11) 0.0066(8) 0.0006(9) 0.0060(9)
C6A 0.0241(10) 0.0190(9) 0.0287(11) 0.0059(8) 0.0026(8) 0.0052(8)
C12A 0.0337(11) 0.0259(11) 0.0287(11) 0.0068(9) 0.0021(9) 0.0097(9)
C10A 0.0363(12) 0.0223(10) 0.0379(12) 0.0128(9) 0.0064(10) 0.0085(9)
C9A 0.0305(11) 0.0193(10) 0.0324(11) 0.0085(8) 0.0027(9) 0.0048(8)
C10 0.0330(11) 0.0206(10) 0.0346(12) 0.0054(9) 0.0032(9) 0.0023(9)
C11A 0.0396(12) 0.0313(11) 0.0306(11) 0.0150(9) 0.0055(9) 0.0144(10)
C11 0.0317(11) 0.0246(10) 0.0269(10) 0.0013(8) -0.0005(9) 0.0038(9)
C5A 0.0331(11) 0.0226(10) 0.0298(11) 0.0104(8) -0.0007(9) 0.0021(8)
C5 0.0297(11) 0.0189(9) 0.0304(11) 0.0068(8) -0.0027(9) 0.0004(8)
C1 0.0348(12) 0.0250(10) 0.0323(11) 0.0120(9) 0.0000(9) 0.0033(9)
C1A 0.0335(11) 0.0185(10) 0.0350(12) 0.0058(8) -0.0034(9) 0.0006(8)
C15 0.0411(13) 0.0352(13) 0.0348(12) 0.0168(10) 0.0023(10) 0.0099(10)
C15A 0.0352(12) 0.0275(11) 0.0300(11) 0.0038(9) -0.0023(9) 0.0045(9)

loop_
_atom_type_symbol
_atom_type_description
_atom_type_scat_dispersion_real
_atom_type_scat_dispersion_imag
_atom_type_scat_source
C C 0.0181 0.0091 'International Tables Vol C Tables 4.2.6.8 and 6.1.1.4'
H H 0.0000 0.0000 'International Tables Vol C Tables 4.2.6.8 and 6.1.1.4'
F F 0.0727 0.0534 'International Tables Vol C Tables 4.2.6.8 and 6.1.1.4'
N N 0.0311 0.0180 'International Tables Vol C Tables 4.2.6.8 and 6.1.1.4'
O O 0.0492 0.0322 'International Tables Vol C Tables 4.2.6.8 and 6.1.1.4'
S S 0.3331 0.5567 'International Tables Vol C Tables 4.2.6.8 and 6.1.1.4'

loop_
_geom_angle_atom_site_label_1
_geom_angle_atom_site_label_2
_geom_angle_atom_site_label_3
_geom_angle
_geom_angle_site_symmetry_1
_geom_angle_site_symmetry_3
_geom_angle_publ_flag
O2A S1A C15A 93.45(10) . . ?
O3A S1A O2A 111.98(10) . . ?
O3A S1A C15A 106.70(11) . . ?
O4A S1A O2A 111.16(10) . . ?
O4A S1A O3A 122.00(11) . . ?
O4A S1A C15A 107.42(11) . . ?
O2 S1 C15 93.58(10) . . ?
O4 S1 O2 111.21(12) . . ?
O4 S1 C15 107.66(12) . . ?
O3 S1 O2 111.43(11) . . ?
O3 S1 O4 121.85(13) . . ?
O3 S1 C15 107.14(12) . . ?
C14 O2 S1 120.32(14) . . ?
C14A O2A S1A 121.01(14) . . ?
C7 N1 H1 125.0 . . ?
C4 N1 H1 125.0 . . ?
C4 N1 C7 110.01(17) . . ?
C14 N2 C7 113.84(18) . . ?
C14A N2A C7A 113.74(18) . . ?
C7A N1A H1A 125.1 . . ?
C4A N1A H1A 125.1 . . ?
C4A N1A C7A 109.82(17) . . ?
C6 C3 C2 128.86(19) . . ?
C4 C3 C6 106.37(18) . . ?
C4 C3 C2 124.6(2) . . ?
C13A C8A C6A 117.21(19) . . ?
C9A C8A C13A 116.7(2) . . ?
C9A C8A C6A 126.1(2) . . ?
N1 C7 C6 109.30(19) . . ?
N2 C7 N1 122.21(19) . . ?
N2 C7 C6 128.49(19) . . ?
C9 C8 C6 125.6(2) . . ?
C9 C8 C13 117.2(2) . . ?
C13 C8 C6 117.25(19) . . ?
N2A C7A C6A 127.8(2) . . ?
N1A C7A N2A 122.13(18) . . ?
N1A C7A C6A 110.05(18) . . ?
N1A C4A C3A 108.59(19) . . ?
N1A C4A C5A 117.33(18) . . ?
C3A C4A C5A 134.08(19) . . ?
C4A C3A C2A 124.5(2) . . ?
C4A C3A C6A 106.55(18) . . ?
C2A C3A C6A 128.9(2) . . ?
C8 C9 H9 119.6 . . ?
C10 C9 C8 120.9(2) . . ?
C10 C9 H9 119.6 . . ?
C7 C6 C3 105.52(18) . . ?
C7 C6 C8 115.61(19) . . ?
C8 C6 C3 138.83(19) . . ?
O1 C2 C3 121.4(2) . . ?
O1 C2 C1 117.98(19) . . ?
C3 C2 C1 120.61(19) . . ?
C14A C13A C8A 117.03(19) . . ?
C12A C13A C8A 121.1(2) . . ?
C12A C13A C14A 121.9(2) . . ?
N1 C4 C3 108.79(19) . . ?
N1 C4 C5 117.40(18) . . ?
C3 C4 C5 133.8(2) . . ?
C14 C13 C8 117.45(19) . . ?
C12 C13 C8 120.7(2) . . ?
C12 C13 C14 121.9(2) . . ?
O1A C2A C3A 121.4(2) . . ?
O1A C2A C1A 118.01(19) . . ?
C3A C2A C1A 120.54(19) . . ?
O2 C14 C13 114.72(18) . . ?
N2 C14 O2 118.00(19) . . ?
N2 C14 C13 127.3(2) . . ?
O2A C14A C13A 114.91(19) . . ?
N2A C14A O2A 117.31(19) . . ?
N2A C14A C13A 127.8(2) . . ?
C13 C12 H12 119.9 . . ?
C11 C12 C13 120.2(2) . . ?
C11 C12 H12 119.9 . . ?
C8A C6A C3A 138.53(19) . . ?
C7A C6A C8A 116.35(19) . . ?
C7A C6A C3A 104.99(18) . . ?
C13A C12A H12A 120.1 . . ?
C11A C12A C13A 119.7(2) . . ?
C11A C12A H12A 120.1 . . ?
C9A C10A H10A 119.5 . . ?
C9A C10A C11A 120.9(2) . . ?
C11A C10A H10A 119.5 . . ?
C8A C9A H9A 119.3 . . ?
C10A C9A C8A 121.4(2) . . ?
C10A C9A H9A 119.3 . . ?
C9 C10 H10 119.3 . . ?
C9 C10 C11 121.4(2) . . ?
C11 C10 H10 119.3 . . ?
C12A C11A C10A 120.2(2) . . ?
C12A C11A H11A 119.9 . . ?
C10A C11A H11A 119.9 . . ?
C12 C11 C10 119.7(2) . . ?
C12 C11 H11 120.1 . . ?
C10 C11 H11 120.1 . . ?
C4A C5A H5AA 109.5 . . ?
C4A C5A H5AB 109.5 . . ?
C4A C5A H5AC 109.5 . . ?
H5AA C5A H5AB 109.5 . . ?
H5AA C5A H5AC 109.5 . . ?
H5AB C5A H5AC 109.5 . . ?
C4 C5 H5A 109.5 . . ?
C4 C5 H5B 109.5 . . ?
C4 C5 H5C 109.5 . . ?
H5A C5 H5B 109.5 . . ?
H5A C5 H5C 109.5 . . ?
H5B C5 H5C 109.5 . . ?
C2 C1 H1B 109.5 . . ?
C2 C1 H1C 109.5 . . ?
C2 C1 H1D 109.5 . . ?
H1B C1 H1C 109.5 . . ?
H1B C1 H1D 109.5 . . ?
H1C C1 H1D 109.5 . . ?
C2A C1A H1AA 109.5 . . ?
C2A C1A H1AB 109.5 . . ?
C2A C1A H1AC 109.5 . . ?
H1AA C1A H1AB 109.5 . . ?
H1AA C1A H1AC 109.5 . . ?
H1AB C1A H1AC 109.5 . . ?
F3 C15 S1 107.53(17) . . ?
F1 C15 S1 110.61(17) . . ?
F1 C15 F3 108.9(2) . . ?
F2 C15 S1 111.08(17) . . ?
F2 C15 F3 109.1(2) . . ?
F2 C15 F1 109.5(2) . . ?
F3A C15A S1A 106.86(17) . . ?
F1A C15A S1A 110.75(16) . . ?
F1A C15A F3A 108.1(2) . . ?
F2A C15A S1A 112.03(16) . . ?
F2A C15A F3A 109.5(2) . . ?
F2A C15A F1A 109.5(2) . . ?

loop_
_geom_bond_atom_site_label_1
_geom_bond_atom_site_label_2
_geom_bond_distance
_geom_bond_site_symmetry_2
_geom_bond_publ_flag
S1A O2A 1.5789(16) . ?
S1A O3A 1.4118(18) . ?
S1A O4A 1.4062(18) . ?
S1A C15A 1.841(2) . ?
S1 O2 1.5778(16) . ?
S1 O4 1.410(2) . ?
S1 O3 1.4064(19) . ?
S1 C15 1.837(2) . ?
F3A C15A 1.328(3) . ?
F1A C15A 1.319(3) . ?
F2A C15A 1.305(3) . ?
O1 C2 1.234(3) . ?
O2 C14 1.410(3) . ?
F3 C15 1.320(3) . ?
O2A C14A 1.412(3) . ?
F1 C15 1.314(3) . ?
O1A C2A 1.236(3) . ?
F2 C15 1.309(3) . ?
N1 H1 0.8800 . ?
N1 C7 1.369(3) . ?
N1 C4 1.350(3) . ?
N2 C7 1.352(3) . ?
N2 C14 1.286(3) . ?
N2A C7A 1.363(3) . ?
N2A C14A 1.287(3) . ?
N1A H1A 0.8800 . ?
N1A C7A 1.362(3) . ?
N1A C4A 1.357(3) . ?
C3 C6 1.457(3) . ?
C3 C2 1.459(3) . ?
C3 C4 1.407(3) . ?
C8A C13A 1.430(3) . ?
C8A C6A 1.440(3) . ?
C8A C9A 1.416(3) . ?
C7 C6 1.397(3) . ?
C8 C9 1.418(3) . ?
C8 C6 1.438(3) . ?
C8 C13 1.428(3) . ?
C7A C6A 1.394(3) . ?
C4A C3A 1.406(3) . ?
C4A C5A 1.497(3) . ?
C3A C2A 1.462(3) . ?
C3A C6A 1.463(3) . ?
C9 H9 0.9500 . ?
C9 C10 1.373(3) . ?
C2 C1 1.508(3) . ?
C13A C14A 1.427(3) . ?
C13A C12A 1.415(3) . ?
C4 C5 1.498(3) . ?
C13 C14 1.423(3) . ?
C13 C12 1.412(3) . ?
C2A C1A 1.503(3) . ?
C12 H12 0.9500 . ?
C12 C11 1.372(3) . ?
C12A H12A 0.9500 . ?
C12A C11A 1.370(3) . ?
C10A H10A 0.9500 . ?
C10A C9A 1.376(3) . ?
C10A C11A 1.400(3) . ?
C9A H9A 0.9500 . ?
C10 H10 0.9500 . ?
C10 C11 1.401(3) . ?
C11A H11A 0.9500 . ?
C11 H11 0.9500 . ?
C5A H5AA 0.9800 . ?
C5A H5AB 0.9800 . ?
C5A H5AC 0.9800 . ?
C5 H5A 0.9800 . ?
C5 H5B 0.9800 . ?
C5 H5C 0.9800 . ?
C1 H1B 0.9800 . ?
C1 H1C 0.9800 . ?
C1 H1D 0.9800 . ?
C1A H1AA 0.9800 . ?
C1A H1AB 0.9800 . ?
C1A H1AC 0.9800 . ?
